data_2006258
loop_
_publ_author_name
'Neill, Debbie'
'Riley, Mark J.'
'Kennard, Colin H. L.'

_publ_section_title
;
 Tris(ethylenediamine-<i>N</i>,<i>N</i>')zinc(II) Dinitrate
;
_journal_issue 6
_journal_name_full 'Acta Crystallographica Section C'
_journal_page_first 701
_journal_page_last 703
_journal_paper_doi 10.1107/S0108270197001996
_journal_volume 53
_journal_year 1997
_chemical_formula_iupac '[Zn(C2 H8 N2)3] (N O3)2'
_chemical_formula_sum 'C6 H24 N8 O6 Zn'
_chemical_formula_weight 369.70
_chemical_name_systematic
;
Tris(ethylenediamine)zinc(II) Nitrate
;
_space_group_IT_number 182
_symmetry_cell_setting hexagonal
_symmetry_space_group_name_Hall 'P 6c 2c'
_symmetry_space_group_name_H-M 'P 63 2 2'
_audit_creation_method SHELXL
_cell_angle_alpha 90.00
_cell_angle_beta 90.00
_cell_angle_gamma 120.00
_cell_formula_units_Z 2
_cell_length_a 8.9289(6)
_cell_length_b 8.9289(6)
_cell_length_c 11.3327(7)
_cell_measurement_reflns_used 25
_cell_measurement_temperature 293(2)
_cell_measurement_theta_max 14
_cell_measurement_theta_min 10
_cell_volume 782.46(9)
_computing_cell_refinement 'CAD4 Software'
_computing_data_collection 'CAD4 Software (Enraf-Nonius, 1989)'
_computing_data_reduction 'MolEN (Fair, 1990)'
_computing_molecular_graphics 'PLUTON96 (Spek, 1996)'
_computing_publication_material SHELXL93
_computing_structure_refinement 'SHELXL93 (Sheldrick, 1993)'
_computing_structure_solution 'SHELXS86 (Sheldrick, 1990)'
_diffrn_ambient_temperature 293(2)
_diffrn_measurement_device 'CAD4 microVAX controlled'
_diffrn_measurement_method '2\q/\w scans'
_diffrn_radiation_monochromator graphite
_diffrn_radiation_source 'fine-focus sealed tube'
_diffrn_radiation_type MoK\a
_diffrn_radiation_wavelength 0.71069
_diffrn_reflns_av_R_equivalents 0.0345
_diffrn_reflns_av_sigmaI/netI 0.0213
_diffrn_reflns_limit_h_max 9
_diffrn_reflns_limit_h_min -10
_diffrn_reflns_limit_k_max 10
_diffrn_reflns_limit_k_min 0
_diffrn_reflns_limit_l_max 13
_diffrn_reflns_limit_l_min 0
_diffrn_reflns_number 1551
_diffrn_reflns_theta_max 25.00
_diffrn_reflns_theta_min 2.63
_diffrn_standards_decay_% none
_diffrn_standards_interval_time 120
_diffrn_standards_number 3
_exptl_absorpt_coefficient_mu 1.609
_exptl_absorpt_correction_T_max 0.76
_exptl_absorpt_correction_T_min 0.63
_exptl_absorpt_correction_type
;
empirical via \y scan (North, Phillips \& Mathews, 1968)
;
_exptl_crystal_colour clear
_exptl_crystal_density_diffrn 1.56
_exptl_crystal_density_method 'not measured'
_exptl_crystal_description plate
_exptl_crystal_F_000 388
_exptl_crystal_size_max 0.50
_exptl_crystal_size_mid 0.33
_exptl_crystal_size_min 0.17
_refine_diff_density_max 0.214
_refine_diff_density_min -0.447
_refine_ls_abs_structure_details 'Flack (1983)'
_refine_ls_abs_structure_Flack 0.02(4)
_refine_ls_extinction_method none
_refine_ls_goodness_of_fit_all 1.209
_refine_ls_goodness_of_fit_obs 1.213
_refine_ls_hydrogen_treatment refall
_refine_ls_matrix_type full
_refine_ls_number_parameters 52
_refine_ls_number_reflns 470
_refine_ls_number_restraints 0
_refine_ls_restrained_S_all 1.209
_refine_ls_restrained_S_obs 1.213
_refine_ls_R_factor_all 0.0253
_refine_ls_R_factor_obs .0246
_refine_ls_shift/esd_max 0.002
_refine_ls_shift/esd_mean 0.000
_refine_ls_structure_factor_coef Fsqd
_refine_ls_weighting_details 'w = 1/[\s^2^(Fo^2^)+(0.0373P)^2^+0.0723P] where P=(Fo^2^+2Fc^2^)/3'
_refine_ls_weighting_scheme calc
_refine_ls_wR_factor_all 0.0590
_refine_ls_wR_factor_obs .0584
_reflns_number_observed 458
_reflns_number_total 470
_reflns_observed_criterion >2sigma(I)
_cod_data_source_file ta1128.cif
_cod_data_source_block 1050
_cod_depositor_comments
;
The following automatic conversions were performed:
'_symmetry_cell_setting' value 'Hexagonal' changed to 'hexagonal'
according to '/home/saulius/struct/CIF-dictionaries/cif_core.dic'
dictionary named 'cif_core.dic' version 2.4.1 from 2010-06-29.

Automatic conversion script
Id: cif_fix_enum 1527 2010-12-29 10:47:43Z saulius 

The following automatic conversions were performed:

'_symmetry_cell_setting' value 'Hexagonal' changed to 'hexagonal'
according to /home/saulius/struct/CIF-dictionaries/cif_core.dic
dictionary named 'cif_core.dic' version 2.4.1 from 2010-06-29.

Automatic conversion script
Id: cif_fix_values 1715 2011-07-08 13:25:40Z adriana 

The following automatic conversions were performed:

'_refine_ls_weighting_scheme' value 'calc w =
1/[\s^2^(Fo^2^)+(0.0373P)^2^+0.0723P] where P=(Fo^2^+2Fc^2^)/3' was
changed to 'calc'. New tag '_refine_ls_weighting_details' was
created. The value of the new tag was set to 'w =
1/[\s^2^(Fo^2^)+(0.0373P)^2^+0.0723P] where P=(Fo^2^+2Fc^2^)/3'.

Automatic conversion script
Id: cif_fix_values 3143 2015-03-26 13:38:13Z robertas 
;
_cod_original_sg_symbol_H-M 'P 63 22'
_cod_database_code 2006258

loop_
_symmetry_equiv_pos_as_xyz
'x, y, z'
'y, -x+y, z+1/2'
'-y, -x, -z+1/2'
'-x+y, -x, z'
'x-y, -y, -z'
'-x, -y, z+1/2'
'x, x-y, -z+1/2'
'-x+y, y, -z+1/2'
'x-y, x, z+1/2'
'-y, x-y, z'
'y, x, -z'
'-x, -x+y, -z'

loop_
_atom_site_aniso_label
_atom_site_aniso_U_11
_atom_site_aniso_U_22
_atom_site_aniso_U_33
_atom_site_aniso_U_12
_atom_site_aniso_U_13
_atom_site_aniso_U_23
Zn1 .0251(2) .0251(2) .0467(3) .01256(11) .000 .000
N1 .0352(10) .0334(10) .0617(12) .0121(8) -.0042(9) -.0073(9)
C2 .0300(10) .0428(13) .0912(15) .0120(13) -.0117(10) -.009(2)
N2 .0503(11) .0503(11) .0423(14) .0251(6) .000 .000
O3 .084(2) .0511(11) .0959(13) .0364(11) -.0076(11) -.0005(11)

loop_
_atom_site_label
_atom_site_fract_x
_atom_site_fract_y
_atom_site_fract_z
_atom_site_U_iso_or_equiv
_atom_site_thermal_displace_type
_atom_site_calc_flag
_atom_site_refinement_flags
_atom_site_occupancy
_atom_site_disorder_group
_atom_site_type_symbol
Zn1 .3333 .6667 .7500 .0323(2) Uani d S 1 . Zn
N1 .5502(3) .8622(3) .8542(2) .0456(5) Uani d . 1 . N
H11 .561(4) .959(5) .848(2) .054(8) Uiso d . 1 . H
H12 .538(4) .842(4) .934(3) .070(9) Uiso d . 1 . H
C2 .7077(3) .8646(5) .8147(3) .0574(6) Uani d . 1 . C
H21 .798(5) .966(4) .829(2) .062(9) Uiso d . 1 . H
H22 .696(6) .760(5) .851(3) .105(14) Uiso d . 1 . H
N2 .6667 .3333 .8903(3) .0476(7) Uani d S 1 . N
O3 .6877(3) .4800(3) .8927(2) .0757(6) Uani d . 1 . O

loop_
_atom_type_symbol
_atom_type_description
_atom_type_scat_dispersion_real
_atom_type_scat_dispersion_imag
_atom_type_scat_source
C C 0.0033 0.0016 'International Tables Vol C Tables 4.2.6.8 and 6.1.1.4'
H H 0.0000 0.0000 'International Tables Vol C Tables 4.2.6.8 and 6.1.1.4'
N N 0.0061 0.0033 'International Tables Vol C Tables 4.2.6.8 and 6.1.1.4'
O O 0.0106 0.0060 'International Tables Vol C Tables 4.2.6.8 and 6.1.1.4'
Zn Zn 0.2839 1.4301 'International Tables Vol C Tables 4.2.6.8 and 6.1.1.4'

loop_
_geom_angle_atom_site_label_1
_geom_angle_atom_site_label_2
_geom_angle_atom_site_label_3
_geom_angle_site_symmetry_1
_geom_angle_site_symmetry_3
_geom_angle
_geom_angle_publ_flag
N1 Zn1 N1 8_556 10_665 80.24(12) ?
N1 Zn1 N1 8_556 . 92.86(12) ?
N1 Zn1 N1 10_665 . 93.76(8) ?
N1 Zn1 N1 8_556 3_666 93.76(8) ?
N1 Zn1 N1 10_665 3_666 92.86(12) ?
N1 Zn1 N1 . 3_666 171.35(12) ?
N1 Zn1 N1 8_556 7_566 93.76(8) ?
N1 Zn1 N1 10_665 7_566 171.35(12) ?
N1 Zn1 N1 . 7_566 80.20(10) y
N1 Zn1 N1 3_666 7_566 93.76(8) ?
N1 Zn1 N1 8_556 4_565 171.35(12) ?
N1 Zn1 N1 10_665 4_565 93.76(8) ?
N1 Zn1 N1 . 4_565 93.76(8) ?
N1 Zn1 N1 3_666 4_565 80.24(12) ?
N1 Zn1 N1 7_566 4_565 92.86(12) ?
C2 N1 Zn1 . . 107.8(2) ?
C2 N1 H11 . . 111.(2) ?
Zn1 N1 H11 . . 113.(2) ?
C2 N1 H12 . . 109.(2) ?
Zn1 N1 H12 . . 114.(2) ?
H11 N1 H12 . . 103.(3) ?
N1 C2 C2 . 7_566 111.3(2) y
N1 C2 H21 . . 110.(2) ?
C2 C2 H21 7_566 . 105.1(17) ?
N1 C2 H22 . . 102.(3) ?
C2 C2 H22 7_566 . 108.(2) ?
H21 C2 H22 . . 121.(4) ?
O3 N2 O3 4_665 10_655 119.95(13) ?
O3 N2 O3 4_665 . 119.9(2) y
O3 N2 O3 10_655 . 119.95(13) ?

loop_
_geom_bond_atom_site_label_1
_geom_bond_atom_site_label_2
_geom_bond_site_symmetry_2
_geom_bond_distance
_geom_bond_publ_flag
Zn1 N1 8_556 2.193(2) ?
Zn1 N1 10_665 2.193(2) ?
Zn1 N1 . 2.193(2) y
Zn1 N1 3_666 2.193(2) ?
Zn1 N1 7_566 2.193(2) ?
Zn1 N1 4_565 2.193(2) ?
N1 C2 . 1.465(3) y
N1 H11 . .82(4) ?
N1 H12 . .92(3) ?
C2 C2 7_566 1.479(6) y
C2 H21 . .88(3) ?
C2 H22 . .98(4) ?
N2 O3 4_665 1.227(2) ?
N2 O3 10_655 1.227(2) ?
N2 O3 . 1.227(2) y
